data_1572345
loop_
_publ_author_name
'Saito, Tomoya'
'Yoshida, Masaki'
'Segawa, Kaito'
'Saito, Daisuke'
'Takayama, Junichi'
'Hiura, Satoshi'
'Murayama, Akihiro'
'Lakshan, Nishshanka M.'
'Sameera, W. M. C.'
'Kobayashi, Atsushi'
'Kato, Masako'

_publ_section_title
;
 Thermo-responsive emission induced by different delocalized
 excited-states in isomorphous Pd(ii) and Pt(ii) one-dimensional chains.
;
_journal_issue 35
_journal_name_full 'Chemical science'
_journal_page_first 14497
_journal_page_last 14505
_journal_paper_doi 10.1039/d4sc04497e
_journal_volume 15
_journal_year 2024
_chemical_formula_moiety 'C13 H6 F2 K N3 O Pd'
_chemical_formula_sum 'C13 H8 F2 K N3 O Pd'
_chemical_formula_weight 405.72
_space_group_crystal_system monoclinic
_space_group_IT_number 14
_space_group_name_Hall '-P 2ybc'
_space_group_name_H-M_alt 'P 1 21/c 1'
_atom_sites_solution_hydrogens geom
_atom_sites_solution_primary dual
_audit_creation_date 2023-06-15
_audit_creation_method
;
Olex2 1.5
(compiled 2023.03.06 svn.rbb2c1857 for OlexSys, GUI svn.r6748)
;
_audit_update_record
;
2024-05-24 deposited with the CCDC.	2024-08-13 downloaded from the CCDC.
;
_cell_angle_alpha 90
_cell_angle_beta 94.821(2)
_cell_angle_gamma 90
_cell_formula_units_Z 4
_cell_length_a 19.6838(4)
_cell_length_b 10.2976(2)
_cell_length_c 6.7242(2)
_cell_measurement_reflns_used 13828
_cell_measurement_temperature 240
_cell_measurement_theta_max 76.5110
_cell_measurement_theta_min 4.2470
_cell_volume 1358.15(6)
_computing_cell_refinement 'CrysAlisPro 1.171.42.72a (Rigaku OD, 2022)'
_computing_data_collection 'CrysAlisPro 1.171.42.72a (Rigaku OD, 2022)'
_computing_data_reduction 'CrysAlisPro 1.171.42.72a (Rigaku OD, 2022)'
_computing_molecular_graphics 'Olex2 1.5 (Dolomanov et al., 2009)'
_computing_publication_material 'Olex2 1.5 (Dolomanov et al., 2009)'
_computing_structure_refinement 'SHELXL 2018/3 (Sheldrick, 2015)'
_computing_structure_solution 'SHELXT 2018/2 (Sheldrick, 2018)'
_diffrn_ambient_temperature 240
_diffrn_detector 'Hybrid Pixel Array Detector'
_diffrn_detector_area_resol_mean 10.0000
_diffrn_detector_type HyPix
_diffrn_measured_fraction_theta_full 0.997
_diffrn_measured_fraction_theta_max 0.997
_diffrn_measurement_details
;
List of Runs (angles in degrees, time in seconds):

  # Type    Start    End  Width  t~exp~   \w     \q     \k     \f   Frames
#--------------------------------------------------------------------------
  1  \w     22.00  62.00   0.20    0.33    --   45.62  77.00 -90.00  200
  2  \w     69.00 114.00   0.20    0.33    --   45.62  77.00 -90.00  225
  3  \w     94.00 119.00   0.20    0.33    --   45.62  57.00-150.00  125
  4  \w     95.00 151.00   0.20    0.33    --  107.31  45.00-180.00  280
  5  \w    138.00 177.00   0.20    0.33    --  107.31  45.00-120.00  195
  6  \w    151.00 176.00   0.20    0.33    --  107.31  45.00 -60.00  125
  7  \w    132.00 164.00   0.20    0.33    --  107.31  77.00 -60.00  160
  8  \w    143.00 176.00   0.20    0.33    --  107.31  77.00   0.00  165
  9  \w    137.00 162.00   0.20    0.33    --  107.31 125.00 -30.00  125
 10  \w    121.00 147.00   0.20    0.33    --  107.31 121.00  16.00  130
 11  \w    148.00 173.00   0.20    0.33    --  107.31 125.00  90.00  125
 12  \w    108.00 175.00   0.20    0.33    --  107.31 125.00 120.00  335
 13  \w     94.00 119.00   0.20    0.33    --   45.62  57.00 150.00  125
 14  \w     87.00 115.00   0.20    0.33    --   45.62  37.00 120.00  140
 15  \w     82.00 107.00   0.20    0.33    --   45.62 121.00  16.00  125
 16  \w     87.00 119.00   0.20    0.33    --  107.31 121.00  16.00  160
 17  \w     81.00 114.00   0.20    0.33    --  107.31 125.00 -30.00  165
 18  \w     87.00 123.00   0.20    0.33    --  107.31  77.00 -60.00  180
 19  \w     93.00 177.00   0.20    0.33    --  107.31  45.00 -90.00  420
 20  \w     95.00 133.00   0.20    0.33    --  107.31  45.00-120.00  190
 21  \w     92.00 177.00   0.20    0.33    --  107.31  77.00-180.00  425
 22  \w     94.00 119.00   0.20    0.33    --  107.31  45.00 -60.00  125
 23  \w     94.00 169.00   0.20    0.33    --  107.31  61.00 -30.00  375
 24  \w     99.00 150.00   0.20    0.33    --  107.31  30.00 120.00  255
 25  \w     93.00 151.00   0.20    0.33    --  107.31  30.00 150.00  290
 26  \w     84.00 124.00   0.20    0.33    --  107.31 -61.00  60.00  200
 27  \w     82.00 107.00   0.20    0.33    --  107.31 -94.00  90.00  125
 28  \w    110.00 135.00   0.20    0.33    --  107.31-151.00 133.00  125
 29  \w     54.00 108.00   0.20    0.33    --   45.62-151.00 133.00  270
 30  \w     55.00  80.00   0.20    0.33    --  107.31 -61.00  60.00  125
 31  \w     42.00  75.00   0.20    0.33    --  107.31 -45.00 150.00  165
 32  \w     35.00 102.00   0.20    0.33    --  107.31 -94.00  60.00  335
 33  \w     35.00  78.00   0.20    0.33    --   45.62-121.00 -66.00  215
 34  \w     79.00 105.00   0.20    0.33    --  107.31-121.00 -66.00  130
 35  \w     64.00  90.00   0.20    0.33    --  107.31 -94.00 -90.00  130
 36  \w     34.00  62.00   0.20    0.33    --  107.31 -30.00-120.00  140
 37  \w     38.00  64.00   0.20    0.33    --  107.31 -30.00-150.00  130
 38  \w     38.00  72.00   0.20    0.33    --  107.31 -45.00 -90.00  170
 39  \w     32.00  90.00   0.20    0.33    --   45.62  57.00-150.00  290
 40  \w     23.00  80.00   0.20    0.33    --   45.62  77.00 -30.00  285
 41  \w     32.00  61.00   0.20    0.33    --   45.62  57.00  60.00  145
 42  \w     31.00  83.00   0.20    0.33    --   45.62  37.00 120.00  260
 43  \w     51.00  88.00   0.20    0.33    --   45.62  19.00  60.00  185
 44  \w     30.00  69.00   0.20    0.33    --   45.62  57.00 150.00  195
 45  \w     62.00  87.00   0.20    0.33    --   45.62 151.00 176.00  125
 46  \w     84.00 112.00   0.20    0.33    --  107.31 151.00 176.00  140
 47  \w     86.00 112.00   0.20    0.33    --  107.31  77.00   0.00  130
 48  \w     35.00  75.00   0.20    0.33    --  107.31 -45.00  60.00  200
 49  \w    -50.00 -25.00   0.20    0.33    --  -45.62 121.00  16.00  125
 50  \w    -60.00 -29.00   0.20    0.33    --  -45.62 -57.00 -90.00  155
 51  \w    -85.00 -60.00   0.20    0.33    --  -84.50 -79.00-146.17  125
 52  \w    -87.00 -59.00   0.20    0.33    --  -84.50 -83.00-176.55  140
 53  \w    -93.00 -68.00   0.20    0.33    --  -84.50 -54.00-139.72  125
 54  \w    -87.00 -62.00   0.20    0.33    --  -84.50 -77.00 -90.00  125
 55  \w    -87.00 -61.00   0.20    0.33    --  -84.50 -77.00 -30.00  130
 56  \w    -88.00 -60.00   0.20    0.33    --  -84.50 -81.00   1.31  140
 57  \w    -86.00 -61.00   0.20    0.33    --  -84.50 -77.00  60.00  125
 58  \w    -92.00 -65.00   0.20    0.33    --  -84.50 -77.00  30.00  135
 59  \w    -88.00 -63.00   0.20    0.33    --  -84.50 -72.00 -21.92  125
 60  \w    -93.00 -67.00   0.20    0.33    --  -84.50 -61.00  30.00  130
 61  \w    -87.00 -61.00   0.20    0.33    --  -84.50 -77.00  90.00  130
 62  \w    -85.00 -58.00   0.20    0.33    --  -84.50 -83.00 150.56  135
 63  \w    -87.00 -62.00   0.20    0.33    --  -84.50 -73.00 101.57  125
 64  \w    -91.00 -66.00   0.20    0.33    --  -84.50 -67.00 104.31  125
 65  \w    -93.00 -68.00   0.20    0.33    --  -84.50 -61.00  60.00  125
 66  \w    -86.00 -23.00   0.20    0.33    --  -45.62 -77.00  60.00  315
 67  \w    -68.00 -29.00   0.20    0.33    --  -45.62 -57.00  60.00  195
 68  \w    -91.00 -65.00   0.20    0.33    --  -45.62-151.00 133.00  130
 69  \w   -115.00 -90.00   0.20    0.33    --  -45.62 -77.00  60.00  125
 70  \w   -131.00-105.00   0.20    0.33    --  -84.50 -77.00  60.00  130
 71  \w   -121.00 -65.00   0.20    0.33    --  -84.50-151.00 133.00  280
 72  \w    -91.00 -66.00   0.20    0.33    --  -84.50 -64.00 173.69  125
 73  \w    -65.00 -16.00   0.20    0.33    --  -84.50  30.00  60.00  245
 74  \w    -78.00 -52.00   0.20    0.33    --  -84.50 121.00  16.00  130
 75  \w   -103.00 -78.00   0.20    0.33    --  -84.50 151.00 176.00  125
 76  \w   -121.00 -52.00   0.20    0.33    --  -45.62 -19.00 -30.00  345
 77  \w    -98.00 -62.00   0.20    0.33    --  -84.50 -77.00 -60.00  180
 78  \w    -98.00 -73.00   0.20    0.33    --  -84.50 -61.00 -60.00  125
 79  \w   -127.00-102.00   0.20    0.33    --  -84.50-121.00 -66.00  125
 80  \w    -99.00 -68.00   0.20    0.33    --  -84.50 -61.00-150.00  155
 81  \w   -114.00 -89.00   0.20    0.33    --  -45.62 -57.00 -90.00  125
 82  \w   -154.00-128.00   0.20    0.33    --  -84.50 -77.00  30.00  130
;
_diffrn_measurement_device 'four-circle diffractometer'
_diffrn_measurement_device_type 'XtaLAB Synergy, Single source at home/near, HyPix'
_diffrn_measurement_method '\w scans'
_diffrn_orient_matrix_type 'CrysAlisPro convention (1999,Acta A55,543-557)'
_diffrn_orient_matrix_UB_11 -0.0708032000
_diffrn_orient_matrix_UB_12 -0.0642229000
_diffrn_orient_matrix_UB_13 -0.0262099000
_diffrn_orient_matrix_UB_21 0.0328451000
_diffrn_orient_matrix_UB_22 -0.1266666000
_diffrn_orient_matrix_UB_23 -0.0677716000
_diffrn_orient_matrix_UB_31 0.0086728000
_diffrn_orient_matrix_UB_32 -0.0470988000
_diffrn_orient_matrix_UB_33 0.2181467000
_diffrn_radiation_monochromator mirror
_diffrn_radiation_probe x-ray
_diffrn_radiation_type 'Cu K\a'
_diffrn_radiation_wavelength 1.54184
_diffrn_reflns_av_R_equivalents 0.0467
_diffrn_reflns_av_unetI/netI 0.0164
_diffrn_reflns_Laue_measured_fraction_full 0.997
_diffrn_reflns_Laue_measured_fraction_max 0.997
_diffrn_reflns_limit_h_max 23
_diffrn_reflns_limit_h_min -23
_diffrn_reflns_limit_k_max 12
_diffrn_reflns_limit_k_min -12
_diffrn_reflns_limit_l_max 8
_diffrn_reflns_limit_l_min -7
_diffrn_reflns_number 24978
_diffrn_reflns_point_group_measured_fraction_full 0.997
_diffrn_reflns_point_group_measured_fraction_max 0.997
_diffrn_reflns_theta_full 67.684
_diffrn_reflns_theta_max 68.249
_diffrn_reflns_theta_min 4.509
_diffrn_source 'micro-focus sealed X-ray tube'
_diffrn_source_type 'PhotonJet (Cu) X-ray Source'
_exptl_absorpt_coefficient_mu 14.017
_exptl_absorpt_correction_T_max 1.000
_exptl_absorpt_correction_T_min 0.487
_exptl_absorpt_correction_type gaussian
_exptl_absorpt_process_details
;
CrysAlisPro 1.171.42.72a (Rigaku Oxford Diffraction, 2022)
Numerical absorption correction based on gaussian integration over
a multifaceted crystal model
Empirical absorption correction using spherical harmonics,
implemented in SCALE3 ABSPACK scaling algorithm.
;
_exptl_crystal_colour yellow
_exptl_crystal_colour_primary yellow
_exptl_crystal_density_diffrn 1.984
_exptl_crystal_description needle
_exptl_crystal_F_000 792
_exptl_crystal_size_max 0.232
_exptl_crystal_size_mid 0.075
_exptl_crystal_size_min 0.048
_refine_diff_density_max 1.343
_refine_diff_density_min -1.101
_refine_diff_density_rms 0.183
_refine_ls_extinction_method none
_refine_ls_goodness_of_fit_ref 1.184
_refine_ls_hydrogen_treatment constr
_refine_ls_matrix_type full
_refine_ls_number_parameters 228
_refine_ls_number_reflns 2477
_refine_ls_number_restraints 231
_refine_ls_restrained_S_all 1.134
_refine_ls_R_factor_all 0.0775
_refine_ls_R_factor_gt 0.0765
_refine_ls_shift/su_max 0.000
_refine_ls_shift/su_mean 0.000
_refine_ls_structure_factor_coef Fsqd
_refine_ls_weighting_details 'w=1/[\s^2^(Fo^2^)+(0.0131P)^2^+34.3853P] where P=(Fo^2^+2Fc^2^)/3'
_refine_ls_weighting_scheme calc
_refine_ls_wR_factor_gt 0.1730
_refine_ls_wR_factor_ref 0.1732
_reflns_Friedel_coverage 0.000
_reflns_number_gt 2391
_reflns_number_total 2477
_reflns_threshold_expression 'I > 2\s(I)'
_cod_data_source_file d4sc04497e2.cif
_cod_data_source_block Pd-dFppy_240K
_cod_depositor_comments 'Adding full bibliography for 1572345--1572356.cif.'
_cod_database_code 1572345
_shelx_shelxl_version_number 2018/3
_chemical_oxdiff_formula 'K Pd C H N F O'
_chemical_oxdiff_usercomment 150K
_shelx_space_group_comment
;
The symmetry employed for this shelxl refinement is uniquely defined
by the following loop, which should always be used as a source of
symmetry information in preference to the above space-group names.
They are only intended as comments.
;
_shelx_estimated_absorpt_t_max 0.553
_shelx_estimated_absorpt_t_min 0.139
_olex2_refinement_description
;
1. Fixed Uiso
 At 1.2 times of:
  All C(H) groups, All C(H,H) groups
2. Shared sites
{N1, C11A}
{C11, N1A}
3. Uiso/Uaniso restraints and constraints
C11A \\sim C1 \\sim C2 \\sim C3 \\sim C4 \\sim C5 \\sim F1A \\sim F2A \\sim C6
\\sim C11 \\sim C10 \\sim C9 \\sim C8 \\sim C7 \\sim F1 \\sim F2: within 1.7A
with sigma of 0.04 and sigma for terminal atoms of 0.08 within 1.7A
Uanis(N1) = Uanis(C11A)
Uanis(C11) = Uanis(N1A)
4. Rigid body (RIGU) restrains
 C11A, C1, C2, C3, C4, C5, F1A, F2A, C6, C11, C10, C9, C8, C7, F1, F2
 with sigma for 1-2 distances of 0.004 and sigma for 1-3 distances of 0.004
5. Others
 Sof(H1B)=Sof(H7)=Sof(H9)=Sof(H10A)=Sof(F1A)=Sof(F2A)=Sof(N1A)=Sof(C11A)=1-
 FVAR(1)
 Sof(H1A)=Sof(H2)=Sof(H4)=Sof(H10)=Sof(F1)=Sof(F2)=Sof(N1)=Sof(C11)=FVAR(1)
 Sof(K1A)=Sof(O1A)=1-FVAR(2)
 Sof(K1)=Sof(O1)=FVAR(2)
6.a Aromatic/amide H refined with riding coordinates:
 C1(H1A), C1(H1B), C2(H2), C3(H3), C4(H4), C7(H7), C8(H8), C9(H9), C10(H10),
 C10(H10A)
;
_olex2_submission_special_instructions 'No special instructions were received'
_oxdiff_exptl_absorpt_empirical_details
;
Empirical correction (ABSPACK) includes:
- Absorption correction using spherical harmonics
- Frame scaling
;
_oxdiff_exptl_absorpt_empirical_full_max 2.099
_oxdiff_exptl_absorpt_empirical_full_min 0.655

loop_
_space_group_symop_operation_xyz
'x, y, z'
'-x, y+1/2, -z+1/2'
'-x, -y, -z'
'x, -y-1/2, z-1/2'

loop_
_atom_site_label
_atom_site_type_symbol
_atom_site_fract_x
_atom_site_fract_y
_atom_site_fract_z
_atom_site_U_iso_or_equiv
_atom_site_adp_type
_atom_site_occupancy
_atom_site_site_symmetry_order
_atom_site_calc_flag
_atom_site_refinement_flags_posn
_atom_site_refinement_flags_adp
_atom_site_refinement_flags_occupancy
_atom_site_disorder_assembly
_atom_site_disorder_group
Pd1 Pd 0.70353(4) 0.24631(8) 0.30088(12) 0.0331(3) Uani 1 1 d . . . . .
N2 N 0.5560(7) 0.3789(11) 0.2634(19) 0.062(3) Uani 1 1 d . . . . .
N3 N 0.6395(7) -0.0354(11) 0.284(2) 0.066(3) Uani 1 1 d . . . . .
C1 C 0.7200(8) 0.5376(13) 0.303(2) 0.056(3) Uani 1 1 d . U . . .
H1A H 0.672140 0.540317 0.290180 0.067 Uiso 0.777(13) 1 calc R U P A 1
H1B H 0.672140 0.540317 0.290180 0.067 Uiso 0.223(13) 1 calc R U P A 2
C2 C 0.7581(10) 0.6549(17) 0.311(3) 0.080(4) Uani 1 1 d . U . . .
H2 H 0.735913 0.735806 0.301944 0.096 Uiso 0.777(13) 1 calc R U P A 1
C3 C 0.8303(10) 0.6474(19) 0.334(3) 0.094(5) Uani 1 1 d . U . . .
H3 H 0.856334 0.724041 0.342956 0.113 Uiso 1 1 calc R U . . .
C4 C 0.8632(9) 0.5258(18) 0.342(3) 0.079(4) Uani 1 1 d . U . . .
H4 H 0.911025 0.519829 0.353175 0.095 Uiso 0.777(13) 1 calc R U P A 1
C5 C 0.8238(7) 0.4175(14) 0.3324(19) 0.050(3) Uani 1 1 d . U . . .
C6 C 0.8499(6) 0.2799(14) 0.3366(18) 0.050(3) Uani 1 1 d . U . . .
C7 C 0.9173(6) 0.2511(15) 0.352(2) 0.053(3) Uani 1 1 d . U . . .
H7 H 0.948058 0.321060 0.358345 0.063 Uiso 0.223(13) 1 calc R U P A 2
C8 C 0.9441(8) 0.1299(16) 0.360(2) 0.062(3) Uani 1 1 d . U . . .
H8 H 0.991087 0.112320 0.374411 0.074 Uiso 1 1 calc R U . . .
C9 C 0.8911(8) 0.0291(16) 0.344(3) 0.068(4) Uani 1 1 d . U . . .
H9 H 0.904847 -0.058344 0.345868 0.082 Uiso 0.223(13) 1 calc R U P A 2
C10 C 0.8234(6) 0.0560(14) 0.328(2) 0.051(3) Uani 1 1 d . U . . .
H10 H 0.791610 -0.012323 0.319279 0.061 Uiso 0.777(13) 1 calc R U P A 1
H10A H 0.791610 -0.012323 0.319279 0.061 Uiso 0.223(13) 1 calc R U P A 2
C12 C 0.6103(7) 0.3269(14) 0.275(2) 0.049(3) Uani 1 1 d . . . . .
C13 C 0.6645(7) 0.0677(13) 0.290(2) 0.053(3) Uani 1 1 d . . . . .
F1 F 0.9143(6) -0.0898(11) 0.350(2) 0.083(4) Uani 0.777(13) 1 d . U P A 1
F2 F 0.9652(5) 0.3517(12) 0.3637(18) 0.074(3) Uani 0.777(13) 1 d . U P A 1
N1 N 0.7527(5) 0.4218(11) 0.3133(16) 0.048(2) Uani 0.777(13) 1 d . . P A 1
C11 C 0.8013(6) 0.1811(13) 0.3237(18) 0.049(2) Uani 0.777(13) 1 d . U P A 1
F1A F 0.734(3) 0.751(4) 0.313(8) 0.096(12) Uani 0.223(13) 1 d . U P A 2
F2A F 0.929(2) 0.501(5) 0.364(7) 0.094(12) Uani 0.223(13) 1 d . U P A 2
N1A N 0.8013(6) 0.1811(13) 0.3237(18) 0.049(2) Uani 0.223(13) 1 d . . P A 2
C11A C 0.7527(5) 0.4218(11) 0.3133(16) 0.048(2) Uani 0.223(13) 1 d . U P A 2
K1 K 0.4964(3) 0.6180(5) 0.3322(13) 0.056(3) Uani 0.495(12) 1 d . . P B 3
O1 O 0.5864(13) 0.770(3) 0.571(4) 0.060(7) Uani 0.495(12) 1 d . . P B 3
K1A K 0.4964(3) 0.6177(5) 0.1665(13) 0.057(3) Uani 0.505(12) 1 d . . P B 4
O1A O 0.5859(13) 0.731(3) 0.475(3) 0.060(6) Uani 0.505(12) 1 d . . P B 4

loop_
_atom_site_aniso_label
_atom_site_aniso_U_11
_atom_site_aniso_U_22
_atom_site_aniso_U_33
_atom_site_aniso_U_23
_atom_site_aniso_U_13
_atom_site_aniso_U_12
Pd1 0.0330(4) 0.0313(4) 0.0351(4) 0.0000(3) 0.0029(3) -0.0017(3)
N2 0.077(9) 0.039(6) 0.071(8) -0.001(6) 0.006(7) -0.005(6)
N3 0.078(8) 0.035(6) 0.084(9) 0.002(6) 0.007(7) -0.002(6)
C1 0.068(7) 0.046(6) 0.053(7) -0.002(6) 0.009(6) -0.002(5)
C2 0.095(8) 0.051(6) 0.095(11) -0.007(9) 0.010(9) -0.016(6)
C3 0.094(8) 0.066(7) 0.122(14) -0.007(10) 0.009(10) -0.034(7)
C4 0.075(7) 0.074(7) 0.091(11) -0.002(9) 0.013(8) -0.032(6)
C5 0.049(5) 0.060(5) 0.042(6) 0.001(6) 0.006(5) -0.010(4)
C6 0.045(5) 0.069(5) 0.036(6) 0.001(6) 0.002(5) -0.006(4)
C7 0.042(5) 0.069(6) 0.048(7) 0.004(6) 0.004(5) -0.007(4)
C8 0.054(7) 0.076(6) 0.055(8) 0.006(7) 0.003(6) 0.007(5)
C9 0.056(6) 0.063(6) 0.086(10) 0.008(7) 0.006(7) 0.017(5)
C10 0.046(5) 0.052(6) 0.055(7) 0.003(6) -0.001(6) 0.003(5)
C12 0.045(7) 0.051(8) 0.050(7) 0.003(6) 0.004(6) -0.001(6)
C13 0.056(8) 0.041(8) 0.061(8) -0.003(6) 0.002(6) 0.002(6)
F1 0.060(7) 0.061(6) 0.128(11) 0.006(7) 0.000(7) 0.018(5)
F2 0.056(6) 0.084(7) 0.081(8) 0.005(6) 0.004(6) -0.022(5)
N1 0.049(5) 0.053(5) 0.043(6) -0.001(5) 0.007(5) -0.003(4)
C11 0.054(6) 0.051(5) 0.041(6) 0.002(5) 0.004(5) -0.001(4)
F1A 0.14(2) 0.052(9) 0.10(3) 0.004(17) 0.03(2) 0.000(13)
F2A 0.070(9) 0.12(3) 0.09(3) 0.01(2) 0.008(15) -0.034(11)
N1A 0.054(6) 0.051(5) 0.041(6) 0.002(5) 0.004(5) -0.001(4)
C11A 0.049(5) 0.053(5) 0.043(6) -0.001(5) 0.007(5) -0.003(4)
K1 0.059(4) 0.037(3) 0.073(6) -0.002(3) 0.017(3) 0.003(2)
O1 0.054(12) 0.083(19) 0.044(15) 0.016(13) 0.012(12) 0.002(12)
K1A 0.059(4) 0.037(3) 0.073(6) 0.001(3) -0.007(3) 0.002(2)
O1A 0.055(12) 0.080(18) 0.044(14) 0.018(13) -0.004(12) 0.003(11)

loop_
_atom_type_symbol
_atom_type_description
_atom_type_scat_dispersion_real
_atom_type_scat_dispersion_imag
_atom_type_scat_source
C C 0.0181 0.0091 'International Tables Vol C Tables 4.2.6.8 and 6.1.1.4'
H H 0.0000 0.0000 'International Tables Vol C Tables 4.2.6.8 and 6.1.1.4'
F F 0.0727 0.0534 'International Tables Vol C Tables 4.2.6.8 and 6.1.1.4'
K K 0.3868 1.0657 'International Tables Vol C Tables 4.2.6.8 and 6.1.1.4'
N N 0.0311 0.0180 'International Tables Vol C Tables 4.2.6.8 and 6.1.1.4'
O O 0.0492 0.0322 'International Tables Vol C Tables 4.2.6.8 and 6.1.1.4'
Pd Pd 0.1215 3.9337 'International Tables Vol C Tables 4.2.6.8 and 6.1.1.4'

loop_
_exptl_crystal_face_index_h
_exptl_crystal_face_index_k
_exptl_crystal_face_index_l
_exptl_crystal_face_perp_dist
1 0 4 0.1217
4 6 0 0.0313
-10 4 0 0.0457
-7 -6 0 0.0337
8 -5 0 0.0205
4 0 -4 0.0893
13 0 -1 0.0019
-13 1 0 0.0484
-12 1 0 0.0363

loop_
_geom_angle_atom_site_label_1
_geom_angle_atom_site_label_2
_geom_angle_atom_site_label_3
_geom_angle
_geom_angle_site_symmetry_1
_geom_angle_site_symmetry_3
_geom_angle_publ_flag
C12 Pd1 N1 93.7(5) . . ?
C12 Pd1 C11 174.9(5) . . ?
C12 Pd1 N1A 174.9(5) . . ?
C12 Pd1 C11A 93.7(5) . . ?
C13 Pd1 C12 91.8(5) . . ?
C13 Pd1 N1 174.5(5) . . ?
C13 Pd1 C11 93.3(5) . . ?
C13 Pd1 N1A 93.3(5) . . ?
C13 Pd1 C11A 174.5(5) . . ?
C11 Pd1 N1 81.2(5) . . ?
N1A Pd1 C11A 81.2(5) . . ?
C12 N2 K1 84.3(9) . 2_645 ?
C12 N2 K1 108.6(10) . 3_666 ?
C12 N2 K1 140.7(10) . . ?
C12 N2 K1A 140.5(10) . . ?
C12 N2 K1A 107.8(10) . 3_665 ?
C12 N2 K1A 84.4(9) . 2_645 ?
C13 N3 K1 84.2(9) . 2_645 ?
C13 N3 K1A 84.4(9) . 2_645 ?
C2 C1 H1A 120.0 . . ?
C2 C1 H1B 120.0 . . ?
N1 C1 H1A 120.0 . . ?
N1 C1 C2 120.1(14) . . ?
C11A C1 H1B 120.0 . . ?
C11A C1 C2 120.1(14) . . ?
C1 C2 H2 120.7 . . ?
C3 C2 C1 118.6(17) . . ?
C3 C2 H2 120.7 . . ?
F1A C2 C1 122(3) . . ?
F1A C2 C3 119(3) . . ?
C2 C3 H3 119.8 . . ?
C4 C3 C2 120.4(16) . . ?
C4 C3 H3 119.8 . . ?
C3 C4 H4 121.0 . . ?
C5 C4 C3 118.0(16) . . ?
C5 C4 H4 121.0 . . ?
F2A C4 C3 128(3) . . ?
F2A C4 C5 113(3) . . ?
C4 C5 C6 125.4(13) . . ?
C4 C5 N1 122.9(15) . . ?
C4 C5 C11A 122.9(15) . . ?
N1 C5 C6 111.7(11) . . ?
C11A C5 C6 111.7(11) . . ?
C7 C6 C5 122.5(13) . . ?
C7 C6 C11 120.5(14) . . ?
C7 C6 N1A 120.5(14) . . ?
C11 C6 C5 117.0(11) . . ?
N1A C6 C5 117.0(11) . . ?
C6 C7 H7 117.3 . . ?
C6 C7 F2 119.5(14) . . ?
C8 C7 C6 125.5(14) . . ?
C8 C7 H7 117.3 . . ?
C8 C7 F2 115.0(12) . . ?
C7 C8 H8 123.9 . . ?
C7 C8 C9 112.2(13) . . ?
C9 C8 H8 123.9 . . ?
C8 C9 H9 118.4 . . ?
C10 C9 C8 123.2(14) . . ?
C10 C9 H9 118.4 . . ?
F1 C9 C8 114.6(13) . . ?
F1 C9 C10 122.1(15) . . ?
C9 C10 H10 119.8 . . ?
C9 C10 H10A 119.8 . . ?
C9 C10 C11 120.4(14) . . ?
C9 C10 N1A 120.4(14) . . ?
C11 C10 H10 119.8 . . ?
N1A C10 H10A 119.8 . . ?
Pd1 C12 K1 109.6(6) . 2_645 ?
Pd1 C12 K1A 127.7(6) . 3_665 ?
Pd1 C12 K1A 109.3(6) . 2_645 ?
N2 C12 Pd1 177.5(12) . . ?
N2 C12 K1 72.9(8) . 2_645 ?
N2 C12 K1A 53.5(8) . 3_665 ?
N2 C12 K1A 72.7(8) . 2_645 ?
Pd1 C13 K1 103.1(5) . 2_645 ?
Pd1 C13 K1A 103.1(5) . 2_645 ?
N3 C13 Pd1 177.7(13) . . ?
N3 C13 K1 74.8(9) . 2_645 ?
N3 C13 K1A 74.6(9) . 2_645 ?
C1 N1 Pd1 123.7(9) . . ?
C1 N1 C5 120.1(12) . . ?
C5 N1 Pd1 116.3(9) . . ?
C6 C11 Pd1 113.8(10) . . ?
C10 C11 Pd1 128.0(10) . . ?
C10 C11 C6 118.2(12) . . ?
C6 N1A Pd1 113.8(10) . . ?
C10 N1A Pd1 128.0(10) . . ?
C10 N1A C6 118.2(12) . . ?
C1 C11A Pd1 123.7(9) . . ?
C1 C11A C5 120.1(12) . . ?
C5 C11A Pd1 116.3(9) . . ?
N2 K1 N2 157.0(3) . 2_655 ?
N2 K1 N2 110.1(4) . 3_666 ?
N2 K1 N2 92.7(4) 2_655 3_666 ?
N2 K1 N3 82.8(4) . 2_655 ?
N2 K1 N3 97.4(4) 2_655 2_655 ?
N2 K1 N3 83.2(4) 3_666 2_655 ?
N2 K1 C12 85.7(4) 3_666 2_655 ?
N2 K1 C12 22.9(3) 2_655 2_655 ?
N2 K1 C12 151.1(5) . 2_655 ?
N2 K1 C13 103.5(4) . 2_655 ?
N2 K1 C13 76.9(4) 2_655 2_655 ?
N2 K1 C13 80.0(4) 3_666 2_655 ?
N2 K1 K1 43.6(3) 2_655 4_575 ?
N2 K1 K1 58.0(3) . 3_666 ?
N2 K1 K1 144.7(5) 2_655 3_666 ?
N2 K1 K1 113.6(3) . 4_575 ?
N2 K1 K1 135.5(3) . 4_576 ?
N2 K1 K1 52.1(3) 3_666 3_666 ?
N2 K1 K1 136.3(3) 3_666 4_575 ?
N2 K1 K1 42.5(2) 3_666 4_576 ?
N2 K1 K1 64.6(3) 2_655 4_576 ?
N2 K1 O1 87.9(7) . 4_575 ?
N3 K1 C13 21.0(3) 2_655 2_655 ?
N3 K1 K1 100.2(3) 2_655 4_575 ?
N3 K1 K1 77.8(3) 2_655 3_666 ?
N3 K1 K1 117.0(3) 2_655 4_576 ?
C12 K1 N3 75.0(4) 2_655 2_655 ?
C12 K1 C13 54.2(4) 2_655 2_655 ?
C12 K1 K1 72.3(3) 2_655 4_576 ?
C12 K1 K1 54.4(3) 2_655 4_575 ?
C12 K1 K1 131.9(4) 2_655 3_666 ?
C13 K1 K1 103.5(3) 2_655 4_576 ?
C13 K1 K1 88.2(3) 2_655 4_575 ?
C13 K1 K1 92.3(3) 2_655 3_666 ?
O1 K1 N2 109.8(7) . . ?
N2 K1A N2 110.0(4) . 3_665 ?
N2 K1A N2 92.7(4) 2_655 3_665 ?
N2 K1A N2 157.1(3) . 2_655 ?
N2 K1A N3 83.0(4) . 2_655 ?
N2 K1A N3 97.4(4) 2_655 2_655 ?
N2 K1A N3 83.1(4) 3_665 2_655 ?
N2 K1A C12 18.7(3) 3_665 3_665 ?
N2 K1A C12 22.8(3) 2_655 2_655 ?
N2 K1A C12 123.3(4) . 3_665 ?
N2 K1A C12 86.0(4) 3_665 2_655 ?
N2 K1A C12 151.0(5) . 2_655 ?
N2 K1A C12 78.2(4) 2_655 3_665 ?
N2 K1A C13 103.5(4) . 2_655 ?
N2 K1A C13 76.8(4) 2_655 2_655 ?
N2 K1A C13 80.2(4) 3_665 2_655 ?
N2 K1A K1A 58.0(3) . 3_665 ?
N2 K1A K1A 42.5(2) 3_665 4_575 ?
N2 K1A K1A 43.5(3) 2_655 4_576 ?
N2 K1A K1A 64.6(3) 2_655 4_575 ?
N2 K1A K1A 52.0(3) 3_665 3_665 ?
N2 K1A K1A 113.8(3) . 4_576 ?
N2 K1A K1A 136.2(3) 3_665 4_576 ?
N2 K1A K1A 144.6(5) 2_655 3_665 ?
N2 K1A K1A 135.4(3) . 4_575 ?
N2 K1A O1A 88.3(6) . . ?
N3 K1A C12 73.7(3) 2_655 3_665 ?
N3 K1A C13 21.0(3) 2_655 2_655 ?
N3 K1A K1A 77.8(3) 2_655 3_665 ?
N3 K1A K1A 116.9(3) 2_655 4_575 ?
N3 K1A K1A 100.3(3) 2_655 4_576 ?
C12 K1A N3 75.0(4) 2_655 2_655 ?
C12 K1A C12 68.1(3) 2_655 3_665 ?
C12 K1A C13 54.1(4) 2_655 2_655 ?
C12 K1A K1A 44.3(2) 3_665 4_575 ?
C12 K1A K1A 132.1(4) 2_655 3_665 ?
C12 K1A K1A 72.6(3) 2_655 4_575 ?
C12 K1A K1A 54.0(3) 2_655 4_576 ?
C12 K1A K1A 120.8(3) 3_665 4_576 ?
C13 K1A C12 65.6(3) 2_655 3_665 ?
C13 K1A K1A 88.0(3) 2_655 4_576 ?
C13 K1A K1A 103.5(3) 2_655 4_575 ?
C13 K1A K1A 92.4(3) 2_655 3_665 ?
O1A K1A N2 109.7(7) 4_575 . ?
O1A K1A O1A 74.3(5) 4_575 . ?
K1A O1A K1A 101.1(8) 4_576 . ?

loop_
_geom_bond_atom_site_label_1
_geom_bond_atom_site_label_2
_geom_bond_distance
_geom_bond_site_symmetry_2
_geom_bond_publ_flag
Pd1 C12 2.009(13) . ?
Pd1 C13 1.992(14) . ?
Pd1 N1 2.048(11) . ?
Pd1 C11 2.031(12) . ?
Pd1 N1A 2.031(12) . ?
Pd1 C11A 2.048(11) . ?
N2 C12 1.192(17) . ?
N2 K1 2.930(13) 2_645 ?
N2 K1 2.989(15) 3_666 ?
N2 K1 2.783(13) . ?
N2 K1A 2.933(13) 2_645 ?
N2 K1A 2.778(13) . ?
N2 K1A 2.987(16) 3_665 ?
N3 C13 1.171(17) . ?
N3 K1 3.148(14) 2_645 ?
N3 K1A 3.146(14) 2_645 ?
C1 H1A 0.9400 . ?
C1 H1B 0.9400 . ?
C1 C2 1.42(2) . ?
C1 N1 1.353(17) . ?
C1 C11A 1.353(17) . ?
C2 H2 0.9400 . ?
C2 C3 1.42(3) . ?
C2 F1A 1.10(5) . ?
C3 H3 0.9400 . ?
C3 C4 1.41(3) . ?
C4 H4 0.9400 . ?
C4 C5 1.36(2) . ?
C4 F2A 1.31(5) . ?
C5 C6 1.51(2) . ?
C5 N1 1.396(16) . ?
C5 C11A 1.396(16) . ?
C6 C7 1.354(17) . ?
C6 C11 1.396(18) . ?
C6 N1A 1.396(18) . ?
C7 H7 0.9400 . ?
C7 C8 1.35(2) . ?
C7 F2 1.400(17) . ?
C8 H8 0.9400 . ?
C8 C9 1.47(2) . ?
C9 H9 0.9400 . ?
C9 C10 1.357(18) . ?
C9 F1 1.306(18) . ?
C10 H10 0.9400 . ?
C10 H10A 0.9400 . ?
C10 C11 1.359(18) . ?
C10 N1A 1.359(18) . ?
C12 K1 3.051(15) 2_645 ?
C12 K1A 3.057(14) 2_645 ?
C12 K1A 3.538(15) 3_665 ?
C13 K1 3.247(15) 2_645 ?
C13 K1A 3.248(15) 2_645 ?
K1 K1 4.324(7) 4_576 ?
K1 K1 4.324(7) 4_575 ?
K1 K1 3.311(15) 3_666 ?
K1 O1 2.77(3) . ?
K1 O1 2.84(3) 4_575 ?
K1A K1A 4.328(7) 4_576 ?
K1A K1A 3.311(15) 3_665 ?
K1A K1A 4.328(7) 4_575 ?
K1A O1A 2.85(3) . ?
K1A O1A 2.75(3) 4_575 ?

loop_
_geom_torsion_atom_site_label_1
_geom_torsion_atom_site_label_2
_geom_torsion_atom_site_label_3
_geom_torsion_atom_site_label_4
_geom_torsion
_geom_torsion_site_symmetry_1
_geom_torsion_site_symmetry_2
_geom_torsion_site_symmetry_3
_geom_torsion_site_symmetry_4
_geom_torsion_publ_flag
C1 C2 C3 C4 2(3) . . . . ?
C2 C1 N1 Pd1 -179.5(12) . . . . ?
C2 C1 N1 C5 0(2) . . . . ?
C2 C1 C11A Pd1 -179.5(12) . . . . ?
C2 C1 C11A C5 0(2) . . . . ?
C2 C3 C4 C5 -2(3) . . . . ?
C2 C3 C4 F2A -179(3) . . . . ?
C3 C4 C5 C6 179.2(16) . . . . ?
C3 C4 C5 N1 1(2) . . . . ?
C3 C4 C5 C11A 1(2) . . . . ?
C4 C5 C6 C7 1(2) . . . . ?
C4 C5 C6 C11 -179.5(15) . . . . ?
C4 C5 C6 N1A -179.5(15) . . . . ?
C4 C5 N1 Pd1 179.7(12) . . . . ?
C4 C5 N1 C1 0(2) . . . . ?
C4 C5 C11A Pd1 179.7(12) . . . . ?
C4 C5 C11A C1 0(2) . . . . ?
C5 C6 C7 C8 178.8(13) . . . . ?
C5 C6 C7 F2 -0.6(19) . . . . ?
C5 C6 C11 Pd1 0.2(14) . . . . ?
C5 C6 C11 C10 -179.7(12) . . . . ?
C5 C6 N1A Pd1 0.2(14) . . . . ?
C5 C6 N1A C10 -179.7(12) . . . . ?
C6 C5 N1 Pd1 1.0(13) . . . . ?
C6 C5 N1 C1 -178.7(12) . . . . ?
C6 C5 C11A Pd1 1.0(13) . . . . ?
C6 C5 C11A C1 -178.7(12) . . . . ?
C6 C7 C8 C9 2(2) . . . . ?
C7 C6 C11 Pd1 -180.0(10) . . . . ?
C7 C6 C11 C10 0.1(19) . . . . ?
C7 C6 N1A Pd1 -180.0(10) . . . . ?
C7 C6 N1A C10 0.1(19) . . . . ?
C7 C8 C9 C10 -1(2) . . . . ?
C7 C8 C9 F1 179.6(15) . . . . ?
C8 C9 C10 C11 1(2) . . . . ?
C8 C9 C10 N1A 1(2) . . . . ?
C9 C10 C11 Pd1 -179.8(11) . . . . ?
C9 C10 C11 C6 0(2) . . . . ?
C9 C10 N1A Pd1 -179.8(11) . . . . ?
C9 C10 N1A C6 0(2) . . . . ?
F1 C9 C10 C11 179.6(15) . . . . ?
F2 C7 C8 C9 -179.1(13) . . . . ?
N1 C1 C2 C3 -1(3) . . . . ?
N1 C5 C6 C7 179.4(12) . . . . ?
N1 C5 C6 C11 -0.8(16) . . . . ?
C11 C6 C7 C8 -1(2) . . . . ?
C11 C6 C7 F2 179.6(12) . . . . ?
F1A C2 C3 C4 177(4) . . . . ?
F2A C4 C5 C6 -3(3) . . . . ?
F2A C4 C5 C11A 179(3) . . . . ?
N1A C6 C7 C8 -1(2) . . . . ?
C11A C1 C2 C3 -1(3) . . . . ?
C11A C1 C2 F1A -176(4) . . . . ?
C11A C5 C6 C7 179.4(12) . . . . ?
C11A C5 C6 N1A -0.8(16) . . . . ?
K1 N2 C12 K1 172.9(16) . . . 2_645 ?
K1 N2 C12 K1 92.1(5) 3_666 . . 2_645 ?
K1A N2 C12 K1A -172.3(16) . . . 2_645 ?
K1A N2 C12 K1A -92.4(5) 3_665 . . 2_645 ?
K1A N2 C12 K1A -79.9(15) . . . 3_665 ?
K1A N2 C12 K1A 92.4(5) 2_645 . . 3_665 ?

loop_
_exptl_oxdiff_crystal_face_indexfrac_h
_exptl_oxdiff_crystal_face_indexfrac_k
_exptl_oxdiff_crystal_face_indexfrac_l
_exptl_oxdiff_crystal_face_x
_exptl_oxdiff_crystal_face_y
_exptl_oxdiff_crystal_face_z
1.3614 -0.4601 4.2747 -0.1789 -0.1867 0.9660
3.5545 6.4162 0.0923 -0.6662 -0.7022 -0.2512
-10.0765 4.0574 -0.0974 0.4554 -0.8383 -0.2997
-6.9797 -5.6021 0.3219 0.8455 0.4585 0.2735
8.2229 -5.0540 0.2461 -0.2641 0.8936 0.3630
3.8525 -0.3685 -4.2507 -0.1377 0.4613 -0.8765
12.7172 -0.4801 -0.6504 -0.8525 0.5226 -0.0090
-12.5676 0.8855 -0.1678 0.8374 -0.5136 -0.1873
-12.4934 1.3879 0.2756 0.7882 -0.6048 -0.1136
